data_4323222
loop_
_publ_author_name
'Robert T. Jonas'
'T. D. P. Stack'

_publ_contact_author
;
T. D. P. Stack
Department of Chemistry
Stanford University
Stanford, CA 94305

;
_publ_contact_author_email ' STACK@LELAND.STANFORD.EDU '
_publ_contact_author_fax ' (650) 725-0259 '
_publ_contact_author_phone ' (650) 725-8736 '
_publ_section_title
;
 Synthesis and Characterization of a Family of Systematically Varied
 Tris(2-pyridyl)methoxymethane Ligands: Copper(I) and Copper(II) Complexes
;
_journal_name_full 'Inorganic Chemistry'
_journal_page_first 6615
_journal_page_last 6629
_journal_paper_doi 10.1021/ic9713487
_journal_volume 37
_journal_year 1998
_chemical_formula_sum 'C20 H18 Cu F3 N4 O4 S'
_chemical_formula_weight 530.99
_space_group_IT_number 14
_symmetry_cell_setting monoclinic
_symmetry_Int_Tables_number 14
_symmetry_space_group_name_Hall '-P 2ybc'
_symmetry_space_group_name_H-M 'P 1 21/c 1'
_audit_creation_date 'Wed Jun 24 15:10:27 1998'
_audit_creation_method 'from TEXRAY.INF file'
_cell_angle_alpha 90
_cell_angle_beta 97
_cell_angle_gamma 90
_cell_formula_units_Z 4
_cell_length_a 8.2645
_cell_length_b 13.7838
_cell_length_c 19.3942
_cell_measurement_reflns_used 0
_cell_measurement_temperature 273.2
_cell_measurement_theta_max 0.0
_cell_measurement_theta_min 0.0
_cell_volume 2192.846
_computing_cell_refinement 'MSC/AFC Diffractometer Control'
_computing_data_collection 'MSC/AFC Diffractometer Control'
_computing_data_reduction teXsan
_computing_publication_material teXsan
_computing_structure_refinement teXsan
_computing_structure_solution SAPI91
_diffrn_ambient_temperature 273.2
_diffrn_measurement_device unknown
_diffrn_measurement_method 'omega scans with profile analysis'
_diffrn_orient_matrix_UB_11 -0.03480
_diffrn_orient_matrix_UB_12 -0.06951
_diffrn_orient_matrix_UB_13 -0.00321
_diffrn_orient_matrix_UB_21 -0.01836
_diffrn_orient_matrix_UB_22 0.00523
_diffrn_orient_matrix_UB_23 -0.05181
_diffrn_orient_matrix_UB_31 0.11542
_diffrn_orient_matrix_UB_32 -0.02007
_diffrn_orient_matrix_UB_33 -0.00238
_diffrn_radiation_monochromator graphite
_diffrn_radiation_source 'X-ray tube'
_diffrn_radiation_type MoKalpha
_diffrn_radiation_wavelength 0.7109
_diffrn_reflns_av_R_equivalents 10.26
_diffrn_reflns_limit_h_max 0
_diffrn_reflns_limit_h_min 0
_diffrn_reflns_limit_k_max 0
_diffrn_reflns_limit_k_min 0
_diffrn_reflns_limit_l_max 0
_diffrn_reflns_limit_l_min 0
_diffrn_reflns_number 3636
_diffrn_reflns_theta_max 23.41
_diffrn_standards_decay_% -0.79
_diffrn_standards_interval_count 0
_diffrn_standards_number 0
_exptl_absorpt_coefficient_mu 1.152
_exptl_absorpt_correction_T_max 0.999
_exptl_absorpt_correction_T_min 0.772
_exptl_absorpt_correction_type psi-scan
_exptl_crystal_colour yellow/green
_exptl_crystal_density_diffrn 1.609
_exptl_crystal_density_meas 0.000
_exptl_crystal_description prismatic
_exptl_crystal_F_000 1080.00
_exptl_crystal_size_max 0.300
_exptl_crystal_size_mid 0.400
_exptl_crystal_size_min 0.200
_refine_diff_density_max -0.53
_refine_diff_density_min 0.59
_refine_ls_extinction_coef 0.00000
_refine_ls_extinction_method none
_refine_ls_goodness_of_fit_obs 1.910
_refine_ls_hydrogen_treatment noref
_refine_ls_matrix_type full
_refine_ls_number_parameters 298
_refine_ls_number_reflns 1772
_refine_ls_number_restraints 0
_refine_ls_R_factor_obs 0.0520
_refine_ls_shift/esd_max 0.0450
_refine_ls_structure_factor_coef F
_refine_ls_weighting_scheme sigma
_refine_ls_wR_factor_obs 0.0470
_reflns_number_observed 1772
_reflns_number_total 3636
_reflns_observed_criterion 3.00
_cod_data_source_file ic9713487_01.cif
_cod_data_source_block '[L0Cu(CH3CN)](OTf)'
_cod_original_cell_volume 2192.1580
_cod_original_sg_symbol_H-M 'P 21/c '
_cod_original_formula_sum 'C20 H18 N4 O4 F3 S Cu'
_cod_database_code 4323222

loop_
_symmetry_equiv_pos_as_xyz
'   +x,   +y,   +z'
'   -x,1/2+y,1/2-z'
'   -x,   -y,   -z'
'   +x,1/2-y,1/2+z'

loop_
_atom_site_aniso_label
_atom_site_aniso_U_11
_atom_site_aniso_U_22
_atom_site_aniso_U_33
_atom_site_aniso_U_12
_atom_site_aniso_U_13
_atom_site_aniso_U_23
Cu(1) 0.0216(6) 0.0355(7) 0.0299(6) 0.0040(6) 0.0089(4) 0.0049(6)
S(1) 0.030(2) 0.052(2) 0.034(1) 0.000(1) 0.008(1) 0.010(1)
F(1) 0.056(4) 0.053(4) 0.172(8) -0.010(4) 0.026(5) 0.008(5)
F(2) 0.045(4) 0.070(5) 0.217(9) 0.015(4) 0.010(5) -0.038(5)
F(3) 0.082(5) 0.155(8) 0.130(7) -0.014(5) -0.013(5) -0.091(6)
O(1) 0.024(3) 0.026(3) 0.026(3) -0.008(3) 0.005(2) -0.003(3)
O(2) 0.044(4) 0.057(5) 0.037(4) -0.003(3) 0.005(3) 0.005(3)
O(3) 0.020(4) 0.073(5) 0.092(5) 0.016(4) 0.004(4) 0.034(4)
O(4) 0.043(4) 0.113(6) 0.048(4) -0.010(4) 0.023(4) 0.024(4)
N(1) 0.011(4) 0.020(4) 0.034(5) -0.001(3) 0.007(3) -0.001(3)
N(2) 0.016(3) 0.019(4) 0.032(4) 0.008(3) 0.007(3) 0.008(3)
N(3) 0.012(4) 0.019(4) 0.034(5) -0.005(3) 0.013(3) 0.005(3)
N(4) 0.022(4) 0.041(5) 0.034(5) -0.001(4) 0.004(4) -0.001(4)
C(1) 0.010(4) 0.022(5) 0.024(4) 0.003(4) 0.010(3) -0.001(4)
C(2) 0.033(5) 0.044(6) 0.031(5) -0.008(5) 0.003(4) -0.015(5)
C(3) 0.009(5) 0.013(5) 0.027(5) 0.007(4) 0.005(4) -0.002(4)
C(4) 0.015(5) 0.025(5) 0.033(5) 0.004(4) 0.010(4) -0.002(4)
C(5) 0.014(5) 0.018(5) 0.039(6) -0.001(4) 0.006(4) 0.003(4)
C(6) 0.016(5) 0.020(5) 0.052(6) 0.000(4) 0.007(4) -0.006(5)
C(7) 0.015(5) 0.022(5) 0.040(6) 0.001(4) 0.005(4) -0.007(4)
C(8) 0.019(4) 0.013(5) 0.029(4) -0.002(4) 0.006(4) 0.002(4)
C(9) 0.021(5) 0.031(6) 0.039(5) 0.002(4) 0.005(4) 0.004(4)
C(10) 0.017(5) 0.034(6) 0.055(6) 0.008(4) -0.004(4) 0.010(5)
C(11) 0.012(4) 0.032(5) 0.058(6) 0.004(5) 0.008(4) 0.000(5)
C(12) 0.030(5) 0.025(5) 0.046(5) 0.004(5) 0.021(4) 0.004(5)
C(13) 0.019(4) 0.013(5) 0.029(6) -0.002(4) 0.006(4) 0.002(4)
C(14) 0.019(5) 0.027(5) 0.041(6) -0.015(5) 0.010(4) -0.008(4)
C(15) 0.026(6) 0.029(6) 0.052(7) 0.005(5) 0.013(5) -0.005(5)
C(16) 0.014(5) 0.023(6) 0.079(8) 0.004(4) 0.011(5) 0.000(5)
C(17) 0.012(5) 0.030(6) 0.044(6) -0.002(4) 0.005(4) 0.007(5)
C(18) 0.018(5) 0.039(6) 0.037(6) -0.005(5) 0.006(4) 0.003(5)
C(19) 0.044(7) 0.052(7) 0.050(7) 0.014(5) 0.015(6) 0.022(5)
C(20) 0.029(6) 0.058(9) 0.11(1) -0.005(6) 0.014(7) -0.015(8)

loop_
_atom_site_label
_atom_site_fract_x
_atom_site_fract_y
_atom_site_fract_z
_atom_site_U_iso_or_equiv
_atom_site_thermal_displace_type
_atom_site_calc_flag
_atom_site_calc_attached_atom
Cu(1) 0.9926(1) 0.01739(7) 0.17383(5) 0.0285(3) Uij ? ?
S(1) 0.4741(3) 0.2253(2) 0.4992(1) 0.0382(8) Uij ? ?
F(1) 0.5891(8) 0.3956(4) 0.4733(4) 0.093(3) Uij ? ?
F(2) 0.3507(8) 0.3981(5) 0.5049(4) 0.111(3) Uij ? ?
F(3) 0.5623(9) 0.3746(6) 0.5791(5) 0.125(3) Uij ? ?
O(1) 1.0402(5) -0.0243(4) 0.4007(2) 0.025(2) Uij ? ?
O(2) 0.4044(7) 0.2214(4) 0.4283(3) 0.046(2) Uij ? ?
O(3) 0.6422(7) 0.1904(5) 0.5117(4) 0.062(2) Uij ? ?
O(4) 0.3709(7) 0.1929(5) 0.5486(3) 0.067(2) Uij ? ?
N(1) 0.9023(7) -0.0973(4) 0.2259(4) 0.021(2) Uij ? ?
N(2) 1.2091(6) 0.0091(4) 0.2372(3) 0.022(2) Uij ? ?
N(3) 0.9081(7) 0.1136(5) 0.2443(4) 0.021(2) Uij ? ?
N(4) 0.9823(8) 0.0685(5) 0.0844(4) 0.033(2) Uij ? ?
C(1) 1.0250(8) -0.0100(5) 0.3282(4) 0.018(2) Uij ? ?
C(2) 1.1251(10) 0.0490(6) 0.4439(4) 0.036(3) Uij ? ?
C(3) 0.9287(9) -0.0962(5) 0.2954(4) 0.016(2) Uij ? ?
C(4) 0.8640(9) -0.1672(6) 0.3347(4) 0.024(3) Uij ? ?
C(5) 0.7746(9) -0.2409(6) 0.3016(4) 0.024(3) Uij ? ?
C(6) 0.7465(9) -0.2413(6) 0.2307(5) 0.029(3) Uij ? ?
C(7) 0.8119(9) -0.1703(6) 0.1939(4) 0.025(3) Uij ? ?
C(8) 1.1997(8) -0.0113(5) 0.3027(4) 0.020(2) Uij ? ?
C(9) 1.3312(10) -0.0431(6) 0.3488(4) 0.030(3) Uij ? ?
C(10) 1.4847(10) -0.0430(6) 0.3246(5) 0.036(3) Uij ? ?
C(11) 1.4965(9) -0.0154(6) 0.2586(5) 0.034(3) Uij ? ?
C(12) 1.3587(9) 0.0088(6) 0.2151(4) 0.032(3) Uij ? ?
C(13) 0.9203(9) 0.0817(5) 0.3080(4) 0.020(2) Uij ? ?
C(14) 0.8242(10) 0.1213(6) 0.3564(4) 0.028(3) Uij ? ?
C(15) 0.724(1) 0.1979(6) 0.3361(5) 0.035(3) Uij ? ?
C(16) 0.7170(9) 0.2346(6) 0.2699(6) 0.038(3) Uij ? ?
C(17) 0.8123(10) 0.1899(6) 0.2248(4) 0.029(3) Uij ? ?
C(18) 0.9794(10) 0.1160(7) 0.0361(5) 0.031(3) Uij ? ?
C(19) 0.974(1) 0.1810(7) -0.0228(5) 0.048(3) Uij ? ?
C(20) 0.497(1) 0.3533(9) 0.5162(7) 0.065(5) Uij ? ?
H(1) 1.1281 0.0326 0.4929 0.0608 Uij ? ?
H(2) 1.2349 0.0571 0.4348 0.0608 Uij ? ?
H(3) 1.0715 0.1113 0.4379 0.0608 Uij ? ?
H(4) 0.8834 -0.1642 0.3855 0.0608 Uij ? ?
H(5) 0.7304 -0.2922 0.3284 0.0608 Uij ? ?
H(6) 0.6782 -0.2923 0.2071 0.0608 Uij ? ?
H(7) 0.7944 -0.1726 0.1424 0.0608 Uij ? ?
H(8) 1.3155 -0.0634 0.3958 0.0608 Uij ? ?
H(9) 1.5834 -0.0624 0.3565 0.0608 Uij ? ?
H(10) 1.6024 -0.0128 0.2422 0.0608 Uij ? ?
H(11) 1.3669 0.0271 0.1668 0.0608 Uij ? ?
H(12) 0.8288 0.0933 0.4025 0.0608 Uij ? ?
H(13) 0.6586 0.2279 0.3691 0.0608 Uij ? ?
H(14) 0.6477 0.2906 0.2545 0.0608 Uij ? ?
H(15) 0.8110 0.2141 0.1770 0.0608 Uij ? ?
H(16) 1.0744 0.2176 -0.0204 0.0608 Uij ? ?
H(17) 0.9618 0.1461 -0.0657 0.0608 Uij ? ?
H(18) 0.8865 0.2262 -0.0234 0.0608 Uij ? ?

loop_
_atom_type_symbol
_atom_type_oxidation_number
_atom_type_number_in_cell
_atom_type_scat_dispersion_real
_atom_type_scat_dispersion_imag
_atom_type_scat_source
C 0 80 0.003 0.002 'International Tables'
H 0 72 0.000 0.000 'International Tables'
N 0 16 0.006 0.003 'International Tables'
O 0 16 0.011 0.006 'International Tables'
F 0 12 0.017 0.010 'International Tables'
S 0 4 0.125 0.123 'International Tables'
Cu 0 4 0.320 1.265 'International Tables'

loop_
_geom_angle_atom_site_label_1
_geom_angle_atom_site_label_2
_geom_angle_atom_site_label_3
_geom_angle
_geom_angle_site_symmetry_1
_geom_angle_site_symmetry_2
_geom_angle_site_symmetry_3
_geom_angle_publ_flag
N1 CU1 N2 90.3(2) ? ? ? yes
N1 CU1 N3 89.8(3) ? ? ? yes
N1 CU1 N4 140.1(3) ? ? ? yes
N2 CU1 N3 88.9(2) ? ? ? yes
N2 CU1 N4 121.1(3) ? ? ? yes
N3 CU1 N4 112.9(3) ? ? ? yes
O2 S1 O3 114.3(4) ? ? ? yes
O2 S1 O4 115.6(4) ? ? ? yes
O2 S1 C20 103.5(5) ? ? ? yes
O3 S1 O4 114.8(4) ? ? ? yes
O3 S1 C20 102.5(5) ? ? ? yes
O4 S1 C20 103.9(6) ? ? ? yes
C1 O1 C2 117.3(6) ? ? ? yes
CU1 N1 C3 117.4(5) ? ? ? yes
CU1 N1 C7 123.8(6) ? ? ? yes
C3 N1 C7 118.7(7) ? ? ? yes
CU1 N2 C8 116.2(5) ? ? ? yes
CU1 N2 C12 124.9(5) ? ? ? yes
C8 N2 C12 118.1(6) ? ? ? yes
CU1 N3 C13 114.4(5) ? ? ? yes
CU1 N3 C17 123.2(6) ? ? ? yes
C13 N3 C17 120.3(7) ? ? ? yes
CU1 N4 C18 167.1(7) ? ? ? yes
O1 C1 C3 106.5(6) ? ? ? yes
O1 C1 C8 109.8(5) ? ? ? yes
O1 C1 C13 110.0(6) ? ? ? yes
C3 C1 C8 108.0(6) ? ? ? yes
C3 C1 C13 106.5(5) ? ? ? yes
C8 C1 C13 115.6(6) ? ? ? yes
O1 C2 H1 110.9655 ? ? ? yes
O1 C2 H2 112.4461 ? ? ? yes
O1 C2 H3 111.7898 ? ? ? yes
H1 C2 H2 107.3308 ? ? ? yes
H1 C2 H3 106.1348 ? ? ? yes
H2 C2 H3 107.8579 ? ? ? yes
N1 C3 C1 116.2(7) ? ? ? yes
N1 C3 C4 121.3(7) ? ? ? yes
C1 C3 C4 122.5(7) ? ? ? yes
C3 C4 C5 119.2(7) ? ? ? yes
C3 C4 H4 119.8536 ? ? ? yes
C5 C4 H4 120.9342 ? ? ? yes
C4 C5 C6 119.4(8) ? ? ? yes
C4 C5 H5 120.2817 ? ? ? yes
C6 C5 H5 120.3608 ? ? ? yes
C5 C6 C7 119.7(7) ? ? ? yes
C5 C6 H6 119.4190 ? ? ? yes
C7 C6 H6 120.8643 ? ? ? yes
N1 C7 C6 121.7(8) ? ? ? yes
N1 C7 H7 119.1758 ? ? ? yes
C6 C7 H7 119.1347 ? ? ? yes
N2 C8 C1 117.7(6) ? ? ? yes
N2 C8 C9 123.6(7) ? ? ? yes
C1 C8 C9 118.3(7) ? ? ? yes
C8 C9 C10 116.8(7) ? ? ? yes
C8 C9 H8 120.4424 ? ? ? yes
C10 C9 H8 122.7074 ? ? ? yes
C9 C10 C11 119.4(7) ? ? ? yes
C9 C10 H9 119.6917 ? ? ? yes
C11 C10 H9 120.9443 ? ? ? yes
C10 C11 C12 120.0(8) ? ? ? yes
C10 C11 H10 119.7910 ? ? ? yes
C12 C11 H10 120.1932 ? ? ? yes
N2 C12 C11 121.6(7) ? ? ? yes
N2 C12 H11 118.4027 ? ? ? yes
C11 C12 H11 119.9926 ? ? ? yes
N3 C13 C1 119.2(7) ? ? ? yes
N3 C13 C14 121.0(7) ? ? ? yes
C1 C13 C14 119.2(7) ? ? ? yes
C13 C14 C15 118.5(8) ? ? ? yes
C13 C14 H12 119.8470 ? ? ? yes
C15 C14 H12 121.6337 ? ? ? yes
C14 C15 C16 120.4(9) ? ? ? yes
C14 C15 H13 120.1217 ? ? ? yes
C16 C15 H13 119.4318 ? ? ? yes
C15 C16 C17 117.5(8) ? ? ? yes
C15 C16 H14 121.8626 ? ? ? yes
C17 C16 H14 120.6654 ? ? ? yes
N3 C17 C16 122.1(8) ? ? ? yes
N3 C17 H15 117.9188 ? ? ? yes
C16 C17 H15 120.0014 ? ? ? yes
N4 C18 C19 176.7(10) ? ? ? yes
C18 C19 H16 110.1505 ? ? ? yes
C18 C19 H17 111.4157 ? ? ? yes
C18 C19 H18 111.1963 ? ? ? yes
H16 C19 H17 107.6881 ? ? ? yes
H16 C19 H18 107.7114 ? ? ? yes
H17 C19 H18 108.5374 ? ? ? yes
S1 C20 F1 111.8(9) ? ? ? yes
S1 C20 F2 110.2(8) ? ? ? yes
S1 C20 F3 114.4(9) ? ? ? yes
F1 C20 F2 105.6(9) ? ? ? yes
F1 C20 F3 106.6(9) ? ? ? yes
F2 C20 F3 107(1) ? ? ? yes

loop_
_geom_bond_atom_site_label_1
_geom_bond_atom_site_label_2
_geom_bond_distance
_geom_bond_site_symmetry_1
_geom_bond_site_symmetry_2
_geom_bond_publ_flag
CU1 N1 2.065(7) ? ? yes
CU1 N2 2.044(5) ? ? yes
CU1 N3 2.087(7) ? ? yes
CU1 N4 1.864(7) ? ? yes
S1 O2 1.425(6) ? ? yes
S1 O3 1.461(6) ? ? yes
S1 O4 1.431(7) ? ? yes
S1 C20 1.80(1) ? ? yes
F1 C20 1.33(2) ? ? yes
F2 C20 1.35(1) ? ? yes
F3 C20 1.30(2) ? ? yes
O1 C1 1.410(9) ? ? yes
O1 C2 1.438(9) ? ? yes
N1 C3 1.34(1) ? ? yes
N1 C7 1.355(10) ? ? yes
N2 C8 1.313(9) ? ? yes
N2 C12 1.359(10) ? ? yes
N3 C13 1.30(1) ? ? yes
N3 C17 1.34(1) ? ? yes
N4 C18 1.14(1) ? ? yes
C1 C3 1.52(1) ? ? yes
C1 C8 1.58(1) ? ? yes
C1 C13 1.55(1) ? ? yes
C2 H1 0.9736 ? ? yes
C2 H2 0.9521 ? ? yes
C2 H3 0.9672 ? ? yes
C3 C4 1.39(1) ? ? yes
C4 C5 1.37(1) ? ? yes
C4 H4 0.9788 ? ? yes
C5 C6 1.36(1) ? ? yes
C5 H5 0.9750 ? ? yes
C6 C7 1.36(1) ? ? yes
C6 H6 0.9790 ? ? yes
C7 H7 0.9913 ? ? yes
C8 C9 1.39(1) ? ? yes
C9 C10 1.41(1) ? ? yes
C9 H8 0.9776 ? ? yes
C10 C11 1.35(1) ? ? yes
C10 H9 0.9967 ? ? yes
C11 C12 1.37(1) ? ? yes
C11 H10 0.9687 ? ? yes
C12 H11 0.9799 ? ? yes
C13 C14 1.41(1) ? ? yes
C14 C15 1.37(1) ? ? yes
C14 H12 0.9701 ? ? yes
C15 C16 1.38(1) ? ? yes
C15 H13 0.9795 ? ? yes
C16 C17 1.39(1) ? ? yes
C16 H14 0.9846 ? ? yes
C17 H15 0.9838 ? ? yes
C18 C19 1.45(1) ? ? yes
C19 H16 0.9657 ? ? yes
C19 H17 0.9557 ? ? yes
C19 H18 0.9554 ? ? yes
